data_4105858
loop_
_publ_author_name
'Bin Tan'
'Nuno R. Candeias'
'Carlos F. Barbas'

_publ_section_title
;
 Core-Structure-Motivated Design of a Phosphine-Catalyzed [3 + 2]
 Cycloaddition Reaction: Enantioselective Syntheses of
 Spirocyclopenteneoxindoles
;
_journal_name_full 'Journal of the American Chemical Society'
_journal_page_first 4672
_journal_page_last 4675
_journal_paper_doi 10.1021/ja110147w
_journal_volume 133
_journal_year 2011
_chemical_formula_sum 'C35 H27 Cl N2 O6'
_chemical_formula_weight 607.04
_chemical_name_systematic
; 
 ? 
;
_space_group_IT_number 4
_symmetry_cell_setting monoclinic
_symmetry_space_group_name_Hall 'P 2yb'
_symmetry_space_group_name_H-M 'P 1 21 1'
_atom_sites_solution_hydrogens geom
_atom_sites_solution_primary direct
_atom_sites_solution_secondary difmap
_audit_creation_method SHELXL-97
_cell_angle_alpha 90.00
_cell_angle_beta 95.244(4)
_cell_angle_gamma 90.00
_cell_formula_units_Z 2
_cell_length_a 7.8804(4)
_cell_length_b 10.0970(5)
_cell_length_c 18.4834(10)
_cell_measurement_reflns_used 5096
_cell_measurement_temperature 120(2)
_cell_measurement_theta_max 59.11
_cell_measurement_theta_min 2.40
_cell_volume 1464.54(13)
_computing_cell_refinement 'Bruker SAINT'
_computing_data_collection 'Bruker APEX2'
_computing_data_reduction 'Bruker SAINT'
_computing_molecular_graphics 'Bruker SHELXTL'
_computing_publication_material 'Bruker SHELXTL'
_computing_structure_refinement 'SHELXL-97 (Sheldrick, 1997)'
_computing_structure_solution 'SHELXS-97 (Sheldrick, 1990)'
_diffrn_ambient_temperature 120(2)
_diffrn_measured_fraction_theta_full 0.977
_diffrn_measured_fraction_theta_max 0.977
_diffrn_measurement_device_type 'Bruker APEX-II CCD'
_diffrn_measurement_method '\f and \w scans'
_diffrn_radiation_monochromator graphite
_diffrn_radiation_source 'fine-focus sealed tube'
_diffrn_radiation_type CuK\a
_diffrn_radiation_wavelength 1.54178
_diffrn_reflns_av_R_equivalents 0.0429
_diffrn_reflns_av_sigmaI/netI 0.0582
_diffrn_reflns_limit_h_max 8
_diffrn_reflns_limit_h_min -8
_diffrn_reflns_limit_k_max 11
_diffrn_reflns_limit_k_min -8
_diffrn_reflns_limit_l_max 18
_diffrn_reflns_limit_l_min -20
_diffrn_reflns_number 7460
_diffrn_reflns_theta_full 59.16
_diffrn_reflns_theta_max 59.16
_diffrn_reflns_theta_min 4.81
_exptl_absorpt_coefficient_mu 1.581
_exptl_absorpt_correction_T_max 0.814
_exptl_absorpt_correction_T_min 0.689
_exptl_absorpt_correction_type multi-scan
_exptl_absorpt_process_details sadabs
_exptl_crystal_colour colorless
_exptl_crystal_density_diffrn 1.377
_exptl_crystal_description plate
_exptl_crystal_F_000 632
_exptl_crystal_size_max 0.40
_exptl_crystal_size_mid 0.30
_exptl_crystal_size_min 0.08
_refine_diff_density_max 0.279
_refine_diff_density_min -0.158
_refine_diff_density_rms 0.039
_refine_ls_abs_structure_details 'Flack H D (1983), Acta Cryst. A39, 876-881'
_refine_ls_abs_structure_Flack 0.010(18)
_refine_ls_extinction_method none
_refine_ls_goodness_of_fit_ref 1.010
_refine_ls_hydrogen_treatment constr
_refine_ls_matrix_type full
_refine_ls_number_parameters 398
_refine_ls_number_reflns 3383
_refine_ls_number_restraints 1
_refine_ls_restrained_S_all 1.009
_refine_ls_R_factor_all 0.0417
_refine_ls_R_factor_gt 0.0345
_refine_ls_shift/su_max 0.003
_refine_ls_shift/su_mean 0.000
_refine_ls_structure_factor_coef Fsqd
_refine_ls_weighting_details 'calc w=1/[\s^2^(Fo^2^)+(0.0400P)^2^+0.0830P] where P=(Fo^2^+2Fc^2^)/3'
_refine_ls_weighting_scheme calc
_refine_ls_wR_factor_gt 0.0803
_refine_ls_wR_factor_ref 0.0845
_reflns_number_gt 3030
_reflns_number_total 3383
_reflns_threshold_expression >2sigma(I)
_cod_data_source_file ja110147w_si_001.cif
_cod_data_source_block barbas11
_cod_database_code 4105858

loop_
_symmetry_equiv_pos_as_xyz
'x, y, z'
'-x, y+1/2, -z'

loop_
_atom_site_label
_atom_site_type_symbol
_atom_site_fract_x
_atom_site_fract_y
_atom_site_fract_z
_atom_site_U_iso_or_equiv
_atom_site_adp_type
_atom_site_occupancy
_atom_site_symmetry_multiplicity
_atom_site_calc_flag
_atom_site_refinement_flags
Cl1 Cl -0.17517(10) 0.80492(9) 0.30403(4) 0.0358(2) Uani 1 1 d .
O1 O 0.0161(2) 0.6355(2) 0.70554(11) 0.0253(5) Uani 1 1 d .
O2 O -0.1168(3) 0.8325(2) 0.68610(12) 0.0281(5) Uani 1 1 d .
O3 O 0.5766(2) 1.0872(2) 0.57053(12) 0.0313(6) Uani 1 1 d .
O4 O 0.3100(2) 1.1209(2) 0.52055(11) 0.0235(5) Uani 1 1 d .
O5 O 0.4426(2) 0.5919(2) 0.67842(11) 0.0210(5) Uani 1 1 d .
O6 O 0.4590(3) 0.5286(2) 0.90227(12) 0.0340(6) Uani 1 1 d .
N1 N 0.4047(3) 0.6506(2) 0.79780(12) 0.0187(6) Uani 1 1 d .
N2 N 0.5112(3) 0.4371(3) 0.79348(14) 0.0220(6) Uani 1 1 d .
H2 H 0.4964 0.4527 0.7465 0.026 Uiso 1 1 calc R
C1 C -0.0495(6) 0.6465(6) 0.9686(2) 0.0609(14) Uani 1 1 d .
H1 H -0.0283 0.6628 1.0193 0.073 Uiso 1 1 calc R
C2 C 0.0221(6) 0.5399(5) 0.9376(2) 0.0624(14) Uani 1 1 d .
H2A H 0.0912 0.4804 0.9672 0.075 Uiso 1 1 calc R
C3 C -0.0042(5) 0.5175(4) 0.8642(2) 0.0463(10) Uani 1 1 d .
H3 H 0.0467 0.4428 0.8435 0.056 Uiso 1 1 calc R
C4 C -0.1042(4) 0.6026(4) 0.82010(18) 0.0296(8) Uani 1 1 d .
C5 C -0.1283(4) 0.5810(4) 0.74015(18) 0.0287(8) Uani 1 1 d .
H5A H -0.1384 0.4850 0.7298 0.034 Uiso 1 1 calc R
H5B H -0.2349 0.6245 0.7200 0.034 Uiso 1 1 calc R
C6 C 0.0045(4) 0.7612(3) 0.68219(16) 0.0200(7) Uani 1 1 d .
C7 C 0.1650(3) 0.7954(3) 0.64848(15) 0.0178(6) Uani 1 1 d .
H7 H 0.1879 0.7208 0.6151 0.021 Uiso 1 1 calc R
C8 C 0.3244(3) 0.8068(3) 0.70501(15) 0.0195(7) Uani 1 1 d .
C9 C 0.3977(3) 0.6700(3) 0.72318(16) 0.0168(7) Uani 1 1 d .
C10 C 0.4605(4) 0.5329(3) 0.83699(17) 0.0196(7) Uani 1 1 d .
C11 C 0.5857(3) 0.3137(3) 0.81443(16) 0.0245(7) Uani 1 1 d .
C12 C 0.5900(5) 0.2626(4) 0.88365(19) 0.0373(9) Uani 1 1 d .
H12 H 0.5387 0.3095 0.9205 0.045 Uiso 1 1 calc R
C13 C 0.6693(6) 0.1426(4) 0.8991(2) 0.0534(12) Uani 1 1 d .
H13 H 0.6709 0.1060 0.9465 0.064 Uiso 1 1 calc R
C14 C 0.7467(5) 0.0756(4) 0.8453(2) 0.0510(11) Uani 1 1 d .
H14 H 0.8063 -0.0045 0.8569 0.061 Uiso 1 1 calc R
C15 C 0.1608(4) 0.9228(3) 0.60293(16) 0.0189(7) Uani 1 1 d .
H15 H 0.0942 0.9920 0.6268 0.023 Uiso 1 1 calc R
C16 C 0.3486(4) 0.9605(3) 0.61088(16) 0.0170(7) Uani 1 1 d .
C17 C 0.4266(4) 1.0611(3) 0.56640(17) 0.0215(7) Uani 1 1 d .
C18 C 0.3750(4) 1.2133(3) 0.47111(18) 0.0284(8) Uani 1 1 d .
H18A H 0.4306 1.2870 0.4985 0.043 Uiso 1 1 calc R
H18B H 0.2809 1.2475 0.4380 0.043 Uiso 1 1 calc R
H18C H 0.4579 1.1688 0.4430 0.043 Uiso 1 1 calc R
C19 C 0.4367(4) 0.8955(3) 0.66400(16) 0.0188(7) Uani 1 1 d .
H19 H 0.5563 0.9037 0.6751 0.023 Uiso 1 1 calc R
C20 C 0.3468(3) 0.7681(3) 0.83208(16) 0.0207(7) Uani 1 1 d .
C21 C 0.3439(4) 0.7962(4) 0.90478(16) 0.0288(8) Uani 1 1 d .
H21 H 0.3802 0.7329 0.9409 0.035 Uiso 1 1 calc R
C22 C 0.2862(4) 0.9204(4) 0.92341(18) 0.0347(9) Uani 1 1 d .
H22 H 0.2819 0.9423 0.9732 0.042 Uiso 1 1 calc R
C23 C 0.2350(5) 1.0125(4) 0.87088(18) 0.0347(9) Uani 1 1 d .
H23 H 0.1945 1.0965 0.8849 0.042 Uiso 1 1 calc R
C24 C 0.2420(4) 0.9841(3) 0.79809(18) 0.0281(8) Uani 1 1 d .
H24 H 0.2096 1.0486 0.7620 0.034 Uiso 1 1 calc R
C25 C 0.2965(4) 0.8607(3) 0.77867(17) 0.0202(7) Uani 1 1 d .
C26 C 0.7379(4) 0.1237(4) 0.7763(2) 0.0387(9) Uani 1 1 d .
H26 H 0.7870 0.0755 0.7393 0.046 Uiso 1 1 calc R
C27 C 0.6573(4) 0.2430(3) 0.76050(18) 0.0290(8) Uani 1 1 d .
H27 H 0.6507 0.2769 0.7124 0.035 Uiso 1 1 calc R
C28 C 0.0809(4) 0.8997(3) 0.52672(16) 0.0180(7) Uani 1 1 d .
C29 C 0.1566(3) 0.8149(3) 0.47984(15) 0.0217(7) Uani 1 1 d .
H29 H 0.2627 0.7748 0.4954 0.026 Uiso 1 1 calc R
C30 C 0.0809(4) 0.7877(3) 0.41116(15) 0.0233(7) Uani 1 1 d .
H30 H 0.1348 0.7304 0.3795 0.028 Uiso 1 1 calc R
C31 C -0.0741(4) 0.8448(3) 0.38913(17) 0.0239(8) Uani 1 1 d .
C32 C -0.1518(4) 0.9303(3) 0.43361(17) 0.0232(8) Uani 1 1 d .
H32 H -0.2573 0.9709 0.4174 0.028 Uiso 1 1 calc R
C33 C -0.0743(4) 0.9567(3) 0.50239(16) 0.0212(7) Uani 1 1 d .
H33 H -0.1283 1.0149 0.5335 0.025 Uiso 1 1 calc R
C34 C -0.1789(4) 0.7092(4) 0.8520(2) 0.0380(9) Uani 1 1 d .
H34 H -0.2488 0.7685 0.8226 0.046 Uiso 1 1 calc R
C35 C -0.1538(5) 0.7305(5) 0.9251(2) 0.0534(12) Uani 1 1 d .
H35 H -0.2080 0.8031 0.9462 0.064 Uiso 1 1 calc R

loop_
_atom_site_aniso_label
_atom_site_aniso_U_11
_atom_site_aniso_U_22
_atom_site_aniso_U_33
_atom_site_aniso_U_23
_atom_site_aniso_U_13
_atom_site_aniso_U_12
Cl1 0.0408(5) 0.0328(5) 0.0310(4) -0.0046(4) -0.0125(3) 0.0022(4)
O1 0.0175(11) 0.0230(14) 0.0361(13) 0.0048(11) 0.0061(9) -0.0027(9)
O2 0.0178(11) 0.0292(14) 0.0382(13) 0.0063(12) 0.0068(9) 0.0049(10)
O3 0.0153(12) 0.0344(14) 0.0441(14) 0.0139(12) 0.0018(9) -0.0025(10)
O4 0.0199(11) 0.0216(12) 0.0292(12) 0.0087(11) 0.0027(9) -0.0009(10)
O5 0.0192(10) 0.0210(12) 0.0231(11) -0.0001(11) 0.0029(9) 0.0015(10)
O6 0.0497(15) 0.0292(14) 0.0229(13) 0.0061(11) 0.0031(11) 0.0115(12)
N1 0.0200(13) 0.0177(14) 0.0183(13) -0.0007(12) 0.0015(10) 0.0044(11)
N2 0.0228(14) 0.0211(16) 0.0211(14) 0.0019(13) -0.0032(11) 0.0026(12)
C1 0.065(3) 0.087(4) 0.031(2) 0.009(3) 0.011(2) -0.035(3)
C2 0.068(3) 0.071(4) 0.046(3) 0.028(3) -0.010(2) -0.007(3)
C3 0.044(2) 0.047(3) 0.048(2) 0.014(2) 0.0047(19) 0.001(2)
C4 0.0184(16) 0.033(2) 0.038(2) 0.0066(18) 0.0061(14) -0.0075(16)
C5 0.0183(16) 0.026(2) 0.043(2) 0.0069(17) 0.0082(14) -0.0093(14)
C6 0.0206(16) 0.0171(19) 0.0215(16) -0.0010(14) -0.0026(13) -0.0042(14)
C7 0.0165(14) 0.0196(17) 0.0171(14) 0.0013(15) 0.0005(11) -0.0012(13)
C8 0.0153(14) 0.0222(17) 0.0207(15) 0.0022(16) 0.0006(12) 0.0021(14)
C9 0.0115(14) 0.0171(17) 0.0220(16) 0.0006(15) 0.0022(12) -0.0017(12)
C10 0.0147(15) 0.0205(18) 0.0235(18) 0.0027(15) 0.0012(13) 0.0003(13)
C11 0.0208(16) 0.0200(18) 0.0310(18) -0.0003(17) -0.0075(13) 0.0010(15)
C12 0.051(2) 0.026(2) 0.034(2) -0.0029(17) -0.0040(17) 0.0119(17)
C13 0.090(3) 0.032(2) 0.035(2) 0.005(2) -0.016(2) 0.017(2)
C14 0.065(3) 0.030(2) 0.054(3) -0.005(2) -0.017(2) 0.019(2)
C15 0.0164(15) 0.0183(18) 0.0224(16) 0.0011(15) 0.0031(12) 0.0016(13)
C16 0.0143(15) 0.0170(16) 0.0196(15) -0.0029(14) 0.0009(13) -0.0006(12)
C17 0.0197(18) 0.0194(18) 0.0254(17) -0.0003(15) 0.0024(13) 0.0039(14)
C18 0.0284(18) 0.028(2) 0.0290(18) 0.0083(16) 0.0044(14) 0.0027(15)
C19 0.0137(15) 0.0188(17) 0.0239(17) -0.0019(14) 0.0025(13) -0.0014(13)
C20 0.0144(14) 0.0205(19) 0.0270(17) 0.0002(15) 0.0005(13) 0.0004(12)
C21 0.0351(18) 0.030(2) 0.0217(17) 0.0083(18) 0.0031(14) 0.0053(17)
C22 0.047(2) 0.035(2) 0.0223(18) -0.0052(19) 0.0063(15) 0.0053(18)
C23 0.048(2) 0.025(2) 0.0314(19) -0.0025(18) 0.0067(17) 0.0120(17)
C24 0.0293(19) 0.025(2) 0.0300(18) 0.0016(16) 0.0014(15) 0.0085(15)
C25 0.0134(15) 0.0236(19) 0.0231(17) 0.0004(15) -0.0002(12) -0.0004(13)
C26 0.036(2) 0.028(2) 0.052(2) -0.010(2) 0.0017(17) 0.0043(17)
C27 0.0303(17) 0.0214(19) 0.036(2) 0.0023(17) 0.0054(15) -0.0011(15)
C28 0.0170(15) 0.0159(17) 0.0210(16) 0.0042(14) 0.0005(12) -0.0045(13)
C29 0.0152(14) 0.0248(18) 0.0250(16) 0.0006(17) 0.0015(12) 0.0024(14)
C30 0.0266(16) 0.0218(19) 0.0223(16) -0.0001(16) 0.0073(13) -0.0005(15)
C31 0.0243(17) 0.0217(19) 0.0248(17) 0.0043(15) -0.0024(14) -0.0050(14)
C32 0.0207(16) 0.0152(19) 0.0327(19) 0.0047(16) -0.0025(14) 0.0043(14)
C33 0.0200(16) 0.0215(18) 0.0216(17) 0.0002(15) 0.0001(14) 0.0037(14)
C34 0.0319(19) 0.039(2) 0.043(2) -0.0011(19) 0.0055(17) -0.0117(17)
C35 0.055(3) 0.062(3) 0.045(3) -0.011(2) 0.017(2) -0.020(2)

loop_
_atom_type_symbol
_atom_type_description
_atom_type_scat_dispersion_real
_atom_type_scat_dispersion_imag
_atom_type_scat_source
C C 0.0181 0.0091 'International Tables Vol C Tables 4.2.6.8 and 6.1.1.4'
H H 0.0000 0.0000 'International Tables Vol C Tables 4.2.6.8 and 6.1.1.4'
N N 0.0311 0.0180 'International Tables Vol C Tables 4.2.6.8 and 6.1.1.4'
O O 0.0492 0.0322 'International Tables Vol C Tables 4.2.6.8 and 6.1.1.4'
Cl Cl 0.3639 0.7018 'International Tables Vol C Tables 4.2.6.8 and 6.1.1.4'

loop_
_geom_angle_atom_site_label_1
_geom_angle_atom_site_label_2
_geom_angle_atom_site_label_3
_geom_angle
C6 O1 C5 117.6(2)
C17 O4 C18 115.7(2)
C9 N1 C10 126.8(3)
C9 N1 C20 109.6(2)
C10 N1 C20 123.6(2)
C10 N2 C11 127.5(3)
C10 N2 H2 116.2
C11 N2 H2 116.2
C2 C1 C35 118.9(4)
C2 C1 H1 120.5
C35 C1 H1 120.5
C1 C2 C3 121.0(4)
C1 C2 H2A 119.5
C3 C2 H2A 119.5
C2 C3 C4 120.4(4)
C2 C3 H3 119.8
C4 C3 H3 119.8
C3 C4 C34 118.3(3)
C3 C4 C5 120.6(3)
C34 C4 C5 121.1(3)
O1 C5 C4 110.2(2)
O1 C5 H5A 109.6
C4 C5 H5A 109.6
O1 C5 H5B 109.6
C4 C5 H5B 109.6
H5A C5 H5B 108.1
O2 C6 O1 125.3(3)
O2 C6 C7 126.2(3)
O1 C6 C7 108.4(3)
C6 C7 C15 116.3(2)
C6 C7 C8 113.3(2)
C15 C7 C8 106.3(2)
C6 C7 H7 106.8
C15 C7 H7 106.8
C8 C7 H7 106.8
C25 C8 C19 112.4(3)
C25 C8 C9 102.3(2)
C19 C8 C9 114.9(2)
C25 C8 C7 117.2(2)
C19 C8 C7 100.4(2)
C9 C8 C7 110.3(3)
O5 C9 N1 126.6(3)
O5 C9 C8 124.4(3)
N1 C9 C8 109.0(3)
O6 C10 N2 127.0(3)
O6 C10 N1 120.1(3)
N2 C10 N1 112.8(3)
C12 C11 C27 119.9(3)
C12 C11 N2 123.9(3)
C27 C11 N2 116.2(3)
C11 C12 C13 119.5(4)
C11 C12 H12 120.2
C13 C12 H12 120.2
C12 C13 C14 120.0(4)
C12 C13 H13 120.0
C14 C13 H13 120.0
C26 C14 C13 120.6(4)
C26 C14 H14 119.7
C13 C14 H14 119.7
C28 C15 C16 116.7(2)
C28 C15 C7 111.6(3)
C16 C15 C7 100.6(2)
C28 C15 H15 109.2
C16 C15 H15 109.2
C7 C15 H15 109.2
C19 C16 C17 122.5(3)
C19 C16 C15 112.8(3)
C17 C16 C15 124.7(3)
O3 C17 O4 123.7(3)
O3 C17 C16 124.8(3)
O4 C17 C16 111.5(2)
O4 C18 H18A 109.5
O4 C18 H18B 109.5
H18A C18 H18B 109.5
O4 C18 H18C 109.5
H18A C18 H18C 109.5
H18B C18 H18C 109.5
C16 C19 C8 112.0(3)
C16 C19 H19 124.0
C8 C19 H19 124.0
C21 C20 C25 121.7(3)
C21 C20 N1 129.4(3)
C25 C20 N1 108.8(2)
C20 C21 C22 117.6(3)
C20 C21 H21 121.2
C22 C21 H21 121.2
C23 C22 C21 121.1(3)
C23 C22 H22 119.5
C21 C22 H22 119.5
C22 C23 C24 120.7(3)
C22 C23 H23 119.6
C24 C23 H23 119.6
C25 C24 C23 118.9(3)
C25 C24 H24 120.5
C23 C24 H24 120.5
C24 C25 C20 119.9(3)
C24 C25 C8 129.8(3)
C20 C25 C8 110.1(3)
C14 C26 C27 119.5(4)
C14 C26 H26 120.3
C27 C26 H26 120.3
C26 C27 C11 120.4(3)
C26 C27 H27 119.8
C11 C27 H27 119.8
C33 C28 C29 117.9(3)
C33 C28 C15 121.3(3)
C29 C28 C15 120.7(3)
C30 C29 C28 121.4(3)
C30 C29 H29 119.3
C28 C29 H29 119.3
C31 C30 C29 119.0(3)
C31 C30 H30 120.5
C29 C30 H30 120.5
C32 C31 C30 121.2(3)
C32 C31 Cl1 119.6(2)
C30 C31 Cl1 119.3(2)
C31 C32 C33 119.1(3)
C31 C32 H32 120.4
C33 C32 H32 120.4
C32 C33 C28 121.3(3)
C32 C33 H33 119.4
C28 C33 H33 119.4
C35 C34 C4 121.0(4)
C35 C34 H34 119.5
C4 C34 H34 119.5
C34 C35 C1 120.2(4)
C34 C35 H35 119.9
C1 C35 H35 119.9

loop_
_geom_bond_atom_site_label_1
_geom_bond_atom_site_label_2
_geom_bond_distance
Cl1 C31 1.744(3)
O1 C6 1.340(4)
O1 C5 1.463(3)
O2 C6 1.204(4)
O3 C17 1.207(3)
O4 C17 1.336(4)
O4 C18 1.433(4)
O5 C9 1.218(4)
O6 C10 1.209(4)
N1 C9 1.389(4)
N1 C10 1.439(4)
N1 C20 1.439(4)
N2 C10 1.342(4)
N2 C11 1.416(4)
N2 H2 0.8800
C1 C2 1.366(7)
C1 C35 1.387(6)
C1 H1 0.9500
C2 C3 1.373(6)
C2 H2A 0.9500
C3 C4 1.381(5)
C3 H3 0.9500
C4 C34 1.385(5)
C4 C5 1.489(5)
C5 H5A 0.9900
C5 H5B 0.9900
C6 C7 1.500(4)
C7 C15 1.537(4)
C7 C8 1.563(4)
C7 H7 1.0000
C8 C25 1.501(4)
C8 C19 1.511(4)
C8 C9 1.523(5)
C11 C12 1.377(5)
C11 C27 1.387(5)
C12 C13 1.381(5)
C12 H12 0.9500
C13 C14 1.388(6)
C13 H13 0.9500
C14 C26 1.361(5)
C14 H14 0.9500
C15 C28 1.508(4)
C15 C16 1.522(4)
C15 H15 1.0000
C16 C19 1.323(4)
C16 C17 1.476(4)
C18 H18A 0.9800
C18 H18B 0.9800
C18 H18C 0.9800
C19 H19 0.9500
C20 C21 1.376(4)
C20 C25 1.391(4)
C21 C22 1.388(5)
C21 H21 0.9500
C22 C23 1.378(5)
C22 H22 0.9500
C23 C24 1.382(5)
C23 H23 0.9500
C24 C25 1.376(5)
C24 H24 0.9500
C26 C27 1.381(5)
C26 H26 0.9500
C27 H27 0.9500
C28 C33 1.388(4)
C28 C29 1.391(4)
C29 C30 1.380(4)
C29 H29 0.9500
C30 C31 1.378(4)
C30 H30 0.9500
C31 C32 1.374(4)
C32 C33 1.385(4)
C32 H32 0.9500
C33 H33 0.9500
C34 C35 1.363(5)
C34 H34 0.9500
C35 H35 0.9500
